data_7246839
loop_
_publ_author_name
'Andrienko, Irina V.'
'Rakhmanova, Mariana I.'
'Samsonenko, Denis G.'
'Kovalenko, Ekaterina A.'

_publ_section_title
;
 Supramolecular lanthanide assemblies with cucurbit[6]uril: from synthesis
 and crystal structure to application
;
_journal_issue 23
_journal_name_full CrystEngComm
_journal_page_first 3460
_journal_page_last 3471
_journal_paper_doi 10.1039/D3CE00301A
_journal_volume 25
_journal_year 2023
_chemical_formula_sum 'C36 H92 Dy2 N32 O63'
_chemical_formula_weight 2306.41
_space_group_crystal_system trigonal
_space_group_IT_number 148
_space_group_name_Hall '-R 3'
_space_group_name_H-M_alt 'R -3 :H'
_atom_sites_solution_hydrogens geom
_atom_sites_solution_primary dual
_atom_sites_solution_secondary difmap
_audit_creation_method SHELXL-2018/3
_audit_update_record
;
2023-03-09 deposited with the CCDC.	2023-05-25 downloaded from the CCDC.
;
_cell_angle_alpha 90
_cell_angle_beta 90
_cell_angle_gamma 120
_cell_formula_units_Z 9
_cell_length_a 25.7641(4)
_cell_length_b 25.7641(4)
_cell_length_c 31.6786(6)
_cell_measurement_reflns_used 16952
_cell_measurement_temperature 130(2)
_cell_measurement_theta_max 28.17
_cell_measurement_theta_min 2.24
_cell_volume 18210.7(5)
_computing_cell_refinement 'CrysAlisPro 1.171.41.123a (Rigaku OD, 2022)'
_computing_data_collection 'CrysAlisPro 1.171.41.123a (Rigaku OD, 2022)'
_computing_data_reduction 'CrysAlisPro 1.171.41.123a (Rigaku OD, 2022)'
_computing_molecular_graphics 'ShelXle (H\"ubschle, 2011)'
_computing_publication_material 'CIFTAB (Sheldrick, 2015)'
_computing_structure_refinement 'SHELXL-2018 (Sheldrick, 2015)'
_computing_structure_solution 'SHELXT-2018 (Sheldrick, 2015)'
_diffrn_ambient_temperature 130(2)
_diffrn_detector 'CCD plate'
_diffrn_detector_area_resol_mean 10.6
_diffrn_detector_type AtlasS2
_diffrn_measured_fraction_theta_full 0.998
_diffrn_measured_fraction_theta_max 0.876
_diffrn_measurement_device 'four-circle diffractometer'
_diffrn_measurement_device_type 'New Xcalibur, AtlasS2'
_diffrn_measurement_method '\w scans'
_diffrn_radiation_monochromator graphite
_diffrn_radiation_probe x-ray
_diffrn_radiation_source 'fine-focus sealed tube'
_diffrn_radiation_type MoK\a
_diffrn_radiation_wavelength 0.71073
_diffrn_reflns_av_R_equivalents 0.0182
_diffrn_reflns_av_unetI/netI 0.0165
_diffrn_reflns_Laue_measured_fraction_full 0.998
_diffrn_reflns_Laue_measured_fraction_max 0.876
_diffrn_reflns_limit_h_max 28
_diffrn_reflns_limit_h_min -27
_diffrn_reflns_limit_k_max 34
_diffrn_reflns_limit_k_min -34
_diffrn_reflns_limit_l_max 41
_diffrn_reflns_limit_l_min -41
_diffrn_reflns_number 30539
_diffrn_reflns_point_group_measured_fraction_full 0.998
_diffrn_reflns_point_group_measured_fraction_max 0.876
_diffrn_reflns_theta_full 25.242
_diffrn_reflns_theta_max 28.390
_diffrn_reflns_theta_min 2.233
_diffrn_source 'sealed X-ray tube'
_exptl_absorpt_coefficient_mu 1.974
_exptl_absorpt_correction_T_max 1.00000
_exptl_absorpt_correction_T_min 0.72777
_exptl_absorpt_correction_type multi-scan
_exptl_absorpt_process_details
;
CrysAlisPro 1.171.41.123a (Rigaku Oxford Diffraction, 2022)
Empirical absorption correction using spherical harmonics,
implemented in SCALE3 ABSPACK scaling algorithm.
;
_exptl_crystal_colour colorless
_exptl_crystal_density_diffrn 1.893
_exptl_crystal_description brick
_exptl_crystal_F_000 10512
_exptl_crystal_size_max 0.42
_exptl_crystal_size_mid 0.19
_exptl_crystal_size_min 0.16
_refine_diff_density_max 1.607
_refine_diff_density_min -0.643
_refine_diff_density_rms 0.113
_refine_ls_extinction_method none
_refine_ls_goodness_of_fit_ref 1.068
_refine_ls_hydrogen_treatment constr
_refine_ls_matrix_type full
_refine_ls_number_parameters 770
_refine_ls_number_reflns 8927
_refine_ls_number_restraints 394
_refine_ls_restrained_S_all 1.088
_refine_ls_R_factor_all 0.0331
_refine_ls_R_factor_gt 0.0303
_refine_ls_shift/su_max 0.003
_refine_ls_shift/su_mean 0.000
_refine_ls_structure_factor_coef Fsqd
_refine_ls_weighting_details 'w=1/[\s^2^(Fo^2^)+(0.0513P)^2^+98.0100P] where P=(Fo^2^+2Fc^2^)/3'
_refine_ls_weighting_scheme calc
_refine_ls_wR_factor_gt 0.0874
_refine_ls_wR_factor_ref 0.0891
_reflns_Friedel_coverage 0.000
_reflns_number_gt 8252
_reflns_number_total 8927
_reflns_threshold_expression 'I > 2\s(I)'
_cod_data_source_file d3ce00301a2.cif
_cod_data_source_block km777-10
_cod_depositor_comments 'Adding full bibliography for 7246836--7246844.cif.'
_cod_original_cell_volume 18210.7(7)
_cod_database_code 7246839
_shelx_shelxl_version_number 2018/3
_shelx_space_group_comment
;
The symmetry employed for this shelxl refinement is uniquely defined
by the following loop, which should always be used as a source of
symmetry information in preference to the above space-group names.
They are only intended as comments.
;
_shelx_estimated_absorpt_t_min 0.491
_shelx_estimated_absorpt_t_max 0.743

loop_
_space_group_symop_operation_xyz
'x, y, z'
'-y, x-y, z'
'-x+y, -x, z'
'x+2/3, y+1/3, z+1/3'
'-y+2/3, x-y+1/3, z+1/3'
'-x+y+2/3, -x+1/3, z+1/3'
'x+1/3, y+2/3, z+2/3'
'-y+1/3, x-y+2/3, z+2/3'
'-x+y+1/3, -x+2/3, z+2/3'
'-x, -y, -z'
'y, -x+y, -z'
'x-y, x, -z'
'-x+2/3, -y+1/3, -z+1/3'
'y+2/3, -x+y+1/3, -z+1/3'
'x-y+2/3, x+1/3, -z+1/3'
'-x+1/3, -y+2/3, -z+2/3'
'y+1/3, -x+y+2/3, -z+2/3'
'x-y+1/3, x+2/3, -z+2/3'

loop_
_atom_site_label
_atom_site_type_symbol
_atom_site_fract_x
_atom_site_fract_y
_atom_site_fract_z
_atom_site_U_iso_or_equiv
_atom_site_adp_type
_atom_site_occupancy
_atom_site_site_symmetry_order
_atom_site_calc_flag
_atom_site_refinement_flags_posn
_atom_site_refinement_flags_adp
_atom_site_refinement_flags_occupancy
_atom_site_disorder_assembly
_atom_site_disorder_group
Dy1 Dy 0.38191(2) 0.36608(2) 0.66354(2) 0.01894(6) Uani 1 1 d . . . . .
O1M O 0.43110(13) 0.47155(12) 0.66994(8) 0.0412(6) Uani 1 1 d . . . . .
O2M O 0.41201(10) 0.40059(11) 0.59493(7) 0.0297(5) Uani 1 1 d . . . . .
O3M O 0.30774(13) 0.39272(14) 0.65869(10) 0.0452(7) Uani 1 1 d . . . . .
O4M O 0.31176(11) 0.29628(12) 0.61404(8) 0.0385(6) Uani 1 1 d . . . . .
O5M O 0.48731(10) 0.40394(11) 0.66301(8) 0.0333(5) Uani 1 1 d . . . . .
O6M O 0.40338(10) 0.38797(11) 0.73573(7) 0.0297(5) Uani 1 1 d . . . . .
O7M O 0.30237(11) 0.29161(11) 0.70482(8) 0.0359(6) Uani 1 1 d . . . . .
O8M O 0.39828(12) 0.28561(12) 0.66627(11) 0.0445(7) Uani 1 1 d . . . . .
O11 O 0.49069(11) 0.74882(10) 0.59579(7) 0.0309(5) Uani 1 1 d . . . . .
O12 O 0.47835(11) 0.74465(10) 0.40636(7) 0.0279(5) Uani 1 1 d . . . . .
C11 C 0.51361(13) 0.76172(13) 0.56048(9) 0.0212(6) Uani 1 1 d . . . . .
C12 C 0.50559(13) 0.75886(13) 0.43995(9) 0.0199(5) Uani 1 1 d . . . . .
C13 C 0.56017(13) 0.75794(12) 0.49833(8) 0.0184(5) Uani 1 1 d . . . . .
H13 H 0.602546 0.766673 0.496529 0.022 Uiso 1 1 calc R U . . .
C14 C 0.55638(12) 0.81608(12) 0.49887(8) 0.0168(5) Uani 1 1 d . . . . .
H14 H 0.596927 0.852832 0.497805 0.020 Uiso 1 1 calc R U . . .
N11 N 0.53228(12) 0.72945(11) 0.53789(7) 0.0216(5) Uani 1 1 d . . . . .
N12 N 0.52580(11) 0.81159(11) 0.53814(7) 0.0194(5) Uani 1 1 d . . . . .
N13 N 0.52151(11) 0.81008(11) 0.46172(7) 0.0186(5) Uani 1 1 d . . . . .
N14 N 0.52610(11) 0.72685(10) 0.46150(7) 0.0191(5) Uani 1 1 d . . . . .
C15 C 0.51584(13) 0.85822(13) 0.55432(9) 0.0207(6) Uani 1 1 d . . . . .
H15A H 0.552243 0.897493 0.549252 0.025 Uiso 1 1 calc R U . . .
H15B H 0.509757 0.853053 0.585227 0.025 Uiso 1 1 calc R U . . .
C16 C 0.51820(12) 0.85992(12) 0.44368(8) 0.0170(5) Uani 1 1 d . . . . .
H16A H 0.555865 0.897478 0.450093 0.020 Uiso 1 1 calc R U . . .
H16B H 0.515039 0.855251 0.412608 0.020 Uiso 1 1 calc R U . . .
O21 O 0.40073(11) 0.81615(12) 0.59212(7) 0.0333(5) Uani 1 1 d . . . . .
O22 O 0.40453(9) 0.82277(9) 0.40218(6) 0.0214(4) Uani 1 1 d . . . . .
C21 C 0.41349(13) 0.84205(14) 0.55774(9) 0.0222(6) Uani 1 1 d . . . . .
C22 C 0.41693(12) 0.84724(12) 0.43687(8) 0.0170(5) Uani 1 1 d . . . . .
C23 C 0.46903(12) 0.89379(12) 0.49856(8) 0.0165(5) Uani 1 1 d . . . . .
H23 H 0.503669 0.935652 0.500270 0.020 Uiso 1 1 calc R U . . .
C24 C 0.40814(12) 0.89241(12) 0.49829(8) 0.0165(5) Uani 1 1 d . . . . .
H24 H 0.413685 0.933676 0.499232 0.020 Uiso 1 1 calc R U . . .
N21 N 0.46500(11) 0.85900(11) 0.53571(7) 0.0196(5) Uani 1 1 d . . . . .
N22 N 0.37880(11) 0.85857(11) 0.53586(7) 0.0199(5) Uani 1 1 d . . . . .
N23 N 0.38111(10) 0.86227(10) 0.45897(7) 0.0167(4) Uani 1 1 d . . . . .
N24 N 0.46836(10) 0.86522(10) 0.45898(7) 0.0171(5) Uani 1 1 d . . . . .
C25 C 0.32466(13) 0.85395(14) 0.55321(9) 0.0220(6) Uani 1 1 d . . . . .
H25A H 0.325863 0.851445 0.584343 0.026 Uiso 1 1 calc R U . . .
H25B H 0.323619 0.890855 0.546156 0.026 Uiso 1 1 calc R U . . .
C26 C 0.32416(12) 0.85165(12) 0.44360(9) 0.0181(5) Uani 1 1 d . . . . .
H26A H 0.323230 0.847038 0.412540 0.022 Uiso 1 1 calc R U . . .
H26B H 0.320334 0.887242 0.449864 0.022 Uiso 1 1 calc R U . . .
O31 O 0.40720(10) 0.82580(10) 0.26465(6) 0.0257(5) Uani 1 1 d . . . . .
O32 O 0.40092(10) 0.81078(10) 0.07517(6) 0.0264(5) Uani 1 1 d . . . . .
C31 C 0.41867(13) 0.84876(13) 0.22946(9) 0.0193(5) Uani 1 1 d . . . . .
C32 C 0.41410(13) 0.83791(13) 0.10867(9) 0.0194(5) Uani 1 1 d . . . . .
C33 C 0.47005(13) 0.89315(12) 0.16692(9) 0.0182(5) Uani 1 1 d . . . . .
H33 H 0.504270 0.935178 0.164684 0.022 Uiso 1 1 calc R U . . .
C34 C 0.40889(12) 0.89095(12) 0.16689(8) 0.0181(5) Uani 1 1 d . . . . .
H34 H 0.413786 0.931856 0.164436 0.022 Uiso 1 1 calc R U . . .
N31 N 0.47005(11) 0.86619(11) 0.20707(7) 0.0196(5) Uani 1 1 d . . . . .
N32 N 0.38307(11) 0.86333(11) 0.20692(7) 0.0190(5) Uani 1 1 d . . . . .
N33 N 0.37861(11) 0.85410(11) 0.13050(7) 0.0192(5) Uani 1 1 d . . . . .
N34 N 0.46638(11) 0.85776(11) 0.13037(7) 0.0190(5) Uani 1 1 d . . . . .
C35 C 0.32539(12) 0.85210(13) 0.22145(9) 0.0187(5) Uani 1 1 d . . . . .
H35A H 0.321402 0.887536 0.214974 0.022 Uiso 1 1 calc R U . . .
H35B H 0.323603 0.847232 0.252507 0.022 Uiso 1 1 calc R U . . .
C36 C 0.32678(13) 0.85222(13) 0.11179(9) 0.0204(6) Uani 1 1 d . . . . .
H36A H 0.327826 0.890397 0.117992 0.025 Uiso 1 1 calc R U . . .
H36B H 0.329053 0.849172 0.080763 0.025 Uiso 1 1 calc R U . . .
N1 N 0.54273(11) 0.53593(11) 0.58783(8) 0.0223(5) Uani 1 1 d . . . . .
O11N O 0.55425(10) 0.51262(10) 0.61843(7) 0.0307(5) Uani 1 1 d . . . . .
O12N O 0.49593(11) 0.50624(12) 0.56675(8) 0.0376(6) Uani 1 1 d . . . . .
O13N O 0.57958(11) 0.58747(10) 0.57673(8) 0.0324(5) Uani 1 1 d . . . . .
N2 N 0.53632(12) 0.53448(11) 0.75208(8) 0.0238(5) Uani 1 1 d . . . . .
O21N O 0.53765(15) 0.53138(13) 0.71274(8) 0.0601(10) Uani 1 1 d . . . . .
O22N O 0.57789(10) 0.57741(10) 0.77078(7) 0.0260(4) Uani 1 1 d . . . . .
O23N O 0.49347(10) 0.49405(10) 0.77209(7) 0.0270(5) Uani 1 1 d . . . . .
N3 N 0.33706(11) 0.33510(11) 0.49538(8) 0.0208(5) Uani 1 1 d . . . . .
O31N O 0.36577(10) 0.38254(10) 0.51600(7) 0.0277(5) Uani 1 1 d . . . . .
O32N O 0.30473(10) 0.33264(10) 0.46542(7) 0.0281(5) Uani 1 1 d . . . . .
O33N O 0.34147(14) 0.29089(11) 0.50453(11) 0.0473(7) Uani 1 1 d . . . . .
N4 N 0.3270(3) 0.1665(2) 0.59270(14) 0.0381(12) Uani 0.604(6) 1 d D U P A 1
O41N O 0.2900(5) 0.1457(4) 0.6217(3) 0.054(2) Uani 0.302(3) 1 d D U P A 1
O41' O 0.3315(5) 0.1699(4) 0.63263(18) 0.0390(17) Uani 0.302(3) 1 d D U P A 1
O42N O 0.3424(3) 0.1324(3) 0.57555(18) 0.0619(16) Uani 0.604(6) 1 d D U P A 1
O43N O 0.3287(3) 0.2082(3) 0.5722(2) 0.0419(15) Uani 0.604(6) 1 d D U P A 1
N5 N 0.3444(6) 0.1693(6) 0.5921(4) 0.048(3) Uani 0.196(6) 1 d D U P A 2
O51N O 0.3904(6) 0.1974(6) 0.6147(4) 0.043(3) Uani 0.196(6) 1 d D U P A 2
O52N O 0.3205(9) 0.1973(9) 0.5775(8) 0.049(3) Uani 0.196(6) 1 d D U P A 2
O53N O 0.3209(9) 0.1148(6) 0.5843(5) 0.052(3) Uani 0.196(6) 1 d D U P A 2
O1W O 0.51158(11) 0.30917(11) 0.66728(7) 0.0311(5) Uani 1 1 d . . . . .
O2W O 0.44541(12) 0.79698(11) 0.33325(7) 0.0306(5) Uani 1 1 d . . . . .
O3W O 0.56116(18) 0.85032(16) 0.33257(12) 0.0654(9) Uani 1 1 d . . . . .
O4W O 0.3717(3) 0.6863(3) 0.3335(2) 0.0324(15) Uani 0.3333 1 d . . P B -1
O5W O 0.3083(3) 0.6560(4) 0.4021(2) 0.0376(19) Uani 0.3333 1 d . . P C -1
O6W O 0.3053(4) 0.6532(4) 0.2665(3) 0.0421(19) Uani 0.3333 1 d . . P D -1
O7W O 0.3215(4) 0.4990(4) 0.66707(18) 0.0352(16) Uani 0.355(3) 1 d . U P E 1
O8W O 0.3696(4) 0.5298(3) 0.66460(16) 0.0373(13) Uani 0.441(3) 1 d . U P F 2
O9W O 0.4617(4) 0.5794(4) 0.6613(3) 0.0153(19) Uani 0.204(3) 1 d . U P G 3
O10W O 0.3234(5) 0.6289(4) 0.5892(3) 0.055(2) Uani 0.3333 1 d . U P H -1
O11W O 0.3291(9) 0.7137(8) 0.6320(7) 0.054(2) Uani 0.1667 1 d . U P I -1
N6 N 0.3098(6) 0.6860(7) 0.1689(4) 0.034(4) Uani 0.12 1 d D U P J -1
O61N O 0.3078(12) 0.6874(13) 0.1296(4) 0.036(4) Uani 0.12 1 d D U P J -1
O62N O 0.2688(10) 0.6433(11) 0.1882(9) 0.036(5) Uani 0.12 1 d D U P J -1
O63N O 0.3525(10) 0.7275(11) 0.1879(8) 0.029(5) Uani 0.12 1 d D U P J -1
N7 N 0.3752(7) 0.6807(7) 0.5018(5) 0.033(4) Uani 0.08 1 d D U P K -1
O71N O 0.3495(11) 0.7103(10) 0.4985(8) 0.032(4) Uani 0.08 1 d D U P K -1
O72N O 0.3668(12) 0.6418(11) 0.4751(7) 0.032(4) Uani 0.08 1 d D U P K -1
O73N O 0.4086(12) 0.6888(13) 0.5322(7) 0.036(4) Uani 0.08 1 d D U P K -1

loop_
_atom_site_aniso_label
_atom_site_aniso_U_11
_atom_site_aniso_U_22
_atom_site_aniso_U_33
_atom_site_aniso_U_23
_atom_site_aniso_U_13
_atom_site_aniso_U_12
Dy1 0.01667(8) 0.02271(8) 0.01479(8) 0.00000(5) 0.00040(4) 0.00787(6)
O1M 0.0442(15) 0.0310(13) 0.0327(13) -0.0044(10) 0.0006(11) 0.0070(11)
O2M 0.0309(12) 0.0355(12) 0.0167(10) 0.0028(9) -0.0013(9) 0.0121(10)
O3M 0.0376(14) 0.0581(18) 0.0499(16) -0.0081(14) -0.0072(12) 0.0314(14)
O4M 0.0308(13) 0.0416(14) 0.0291(13) -0.0080(11) -0.0076(10) 0.0075(11)
O5M 0.0193(11) 0.0393(13) 0.0353(13) 0.0119(10) 0.0011(9) 0.0102(10)
O6M 0.0264(11) 0.0361(12) 0.0166(10) 0.0020(9) 0.0024(9) 0.0080(10)
O7M 0.0243(11) 0.0377(13) 0.0306(12) -0.0068(10) 0.0072(10) 0.0042(10)
O8M 0.0337(14) 0.0306(13) 0.072(2) -0.0012(13) 0.0012(13) 0.0183(11)
O11 0.0444(14) 0.0274(11) 0.0158(10) 0.0012(9) 0.0022(9) 0.0142(10)
O12 0.0423(13) 0.0280(11) 0.0197(10) -0.0078(9) -0.0153(9) 0.0221(10)
C11 0.0245(14) 0.0208(13) 0.0142(12) -0.0017(10) -0.0043(11) 0.0081(11)
C12 0.0244(14) 0.0197(13) 0.0178(13) -0.0015(10) -0.0031(11) 0.0126(12)
C13 0.0223(13) 0.0183(13) 0.0142(12) -0.0012(10) -0.0030(10) 0.0098(11)
C14 0.0193(13) 0.0174(12) 0.0138(12) -0.0016(10) -0.0023(10) 0.0092(11)
N11 0.0311(13) 0.0184(11) 0.0143(11) 0.0006(9) -0.0032(10) 0.0117(10)
N12 0.0240(12) 0.0203(11) 0.0143(11) 0.0005(9) 0.0008(9) 0.0114(10)
N13 0.0250(12) 0.0183(11) 0.0152(11) -0.0013(9) -0.0049(9) 0.0129(10)
N14 0.0269(12) 0.0177(11) 0.0149(11) -0.0028(9) -0.0065(9) 0.0127(10)
C15 0.0247(14) 0.0231(14) 0.0142(12) -0.0056(10) -0.0043(11) 0.0119(12)
C16 0.0221(13) 0.0189(13) 0.0134(12) 0.0022(10) 0.0023(10) 0.0129(11)
O21 0.0321(12) 0.0524(15) 0.0147(10) 0.0090(10) 0.0040(9) 0.0207(12)
O22 0.0247(10) 0.0255(10) 0.0145(9) -0.0046(8) -0.0002(8) 0.0129(9)
C21 0.0221(14) 0.0288(15) 0.0133(12) -0.0024(11) 0.0000(10) 0.0110(12)
C22 0.0189(13) 0.0156(12) 0.0151(12) 0.0017(10) 0.0017(10) 0.0074(10)
C23 0.0188(13) 0.0168(12) 0.0132(12) -0.0004(10) 0.0010(10) 0.0084(10)
C24 0.0160(12) 0.0162(12) 0.0146(12) -0.0025(10) -0.0003(10) 0.0060(10)
N21 0.0214(12) 0.0250(12) 0.0138(11) -0.0002(9) 0.0010(9) 0.0127(10)
N22 0.0177(11) 0.0264(12) 0.0130(11) -0.0007(9) 0.0018(9) 0.0091(10)
N23 0.0168(11) 0.0194(11) 0.0128(10) -0.0028(8) 0.0000(8) 0.0083(9)
N24 0.0197(11) 0.0207(11) 0.0126(10) -0.0016(9) 0.0003(9) 0.0114(10)
C25 0.0182(13) 0.0281(15) 0.0161(13) -0.0085(11) 0.0004(10) 0.0088(12)
C26 0.0169(13) 0.0192(13) 0.0153(12) 0.0007(10) 0.0002(10) 0.0070(11)
O31 0.0308(11) 0.0334(12) 0.0149(9) 0.0044(8) 0.0002(8) 0.0176(10)
O32 0.0251(11) 0.0359(12) 0.0165(10) -0.0072(9) -0.0030(8) 0.0140(10)
C31 0.0243(14) 0.0185(13) 0.0165(13) -0.0027(10) -0.0020(11) 0.0117(11)
C32 0.0198(13) 0.0209(13) 0.0157(12) 0.0013(10) -0.0003(10) 0.0089(11)
C33 0.0209(13) 0.0186(13) 0.0148(12) -0.0007(10) -0.0015(10) 0.0096(11)
C34 0.0214(13) 0.0189(13) 0.0133(12) -0.0005(10) -0.0001(10) 0.0095(11)
N31 0.0232(12) 0.0241(12) 0.0143(11) -0.0002(9) -0.0019(9) 0.0140(10)
N32 0.0202(11) 0.0232(12) 0.0135(11) 0.0017(9) 0.0000(9) 0.0107(10)
N33 0.0192(11) 0.0248(12) 0.0140(11) -0.0021(9) -0.0025(9) 0.0113(10)
N34 0.0190(11) 0.0230(12) 0.0144(11) -0.0034(9) -0.0020(9) 0.0101(10)
C35 0.0209(13) 0.0204(13) 0.0139(12) -0.0017(10) 0.0002(10) 0.0095(11)
C36 0.0204(13) 0.0246(14) 0.0146(12) 0.0054(10) 0.0001(10) 0.0100(12)
N1 0.0251(12) 0.0232(12) 0.0189(11) 0.0012(10) 0.0021(10) 0.0124(10)
O11N 0.0301(12) 0.0311(12) 0.0259(11) 0.0090(9) -0.0008(9) 0.0116(10)
O12N 0.0296(12) 0.0368(13) 0.0343(13) 0.0082(11) -0.0103(10) 0.0076(11)
O13N 0.0354(13) 0.0220(11) 0.0336(12) 0.0069(9) -0.0038(10) 0.0098(10)
N2 0.0256(13) 0.0218(12) 0.0209(12) -0.0020(10) -0.0001(10) 0.0095(10)
O21N 0.064(2) 0.0426(16) 0.0191(12) -0.0047(11) 0.0061(12) -0.0141(14)
O22N 0.0255(11) 0.0224(10) 0.0271(11) -0.0063(9) -0.0052(9) 0.0097(9)
O23N 0.0216(10) 0.0296(11) 0.0236(11) 0.0007(9) 0.0032(8) 0.0082(9)
N3 0.0207(12) 0.0186(12) 0.0205(12) -0.0005(9) 0.0007(9) 0.0078(10)
O31N 0.0350(12) 0.0211(10) 0.0199(10) -0.0061(8) -0.0022(9) 0.0085(9)
O32N 0.0296(12) 0.0289(11) 0.0210(10) -0.0011(9) -0.0063(9) 0.0111(10)
O33N 0.0490(16) 0.0238(12) 0.073(2) -0.0044(12) -0.0222(15) 0.0208(12)
N4 0.058(3) 0.024(2) 0.022(2) 0.0024(17) 0.003(2) 0.012(2)
O41N 0.071(4) 0.039(4) 0.044(4) 0.019(3) 0.031(3) 0.022(3)
O41' 0.072(4) 0.036(3) 0.019(3) 0.005(3) 0.002(3) 0.036(3)
O42N 0.084(4) 0.051(3) 0.046(3) 0.007(2) 0.033(3) 0.030(3)
O43N 0.044(3) 0.045(3) 0.024(3) 0.016(2) -0.004(2) 0.013(2)
N5 0.070(4) 0.034(4) 0.024(4) 0.008(3) 0.003(4) 0.013(4)
O51N 0.062(5) 0.036(4) 0.035(4) 0.008(4) -0.002(4) 0.027(4)
O52N 0.062(5) 0.044(5) 0.027(4) 0.006(4) 0.000(4) 0.016(4)
O53N 0.074(5) 0.028(5) 0.029(5) 0.007(4) 0.009(5) 0.005(4)
O1W 0.0404(13) 0.0403(13) 0.0183(10) 0.0011(9) -0.0008(9) 0.0246(11)
O2W 0.0447(14) 0.0385(13) 0.0154(10) 0.0012(9) 0.0007(9) 0.0259(11)
O3W 0.079(2) 0.0515(19) 0.067(2) -0.0155(17) 0.0041(19) 0.0327(18)
O4W 0.041(4) 0.031(4) 0.030(4) 0.001(3) 0.004(3) 0.022(3)
O5W 0.040(4) 0.030(5) 0.029(3) 0.003(3) 0.001(3) 0.008(5)
O6W 0.049(4) 0.036(5) 0.037(4) 0.003(3) 0.008(3) 0.018(5)
O7W 0.079(4) 0.056(4) 0.008(2) -0.008(3) -0.009(3) 0.062(4)
O8W 0.084(4) 0.032(3) 0.012(2) -0.0008(19) -0.002(3) 0.040(3)
O9W 0.027(4) 0.017(4) 0.008(4) -0.002(3) 0.000(3) 0.016(4)
O10W 0.068(4) 0.044(4) 0.066(4) -0.009(3) -0.007(4) 0.037(3)
O11W 0.067(5) 0.043(4) 0.066(5) -0.009(3) -0.007(4) 0.039(4)
N6 0.039(7) 0.035(7) 0.037(8) -0.009(6) 0.006(6) 0.027(5)
O61N 0.042(9) 0.040(9) 0.034(10) -0.005(8) 0.008(8) 0.026(7)
O62N 0.045(9) 0.039(10) 0.037(10) 0.003(8) 0.009(8) 0.031(7)
O63N 0.032(6) 0.032(6) 0.030(6) -0.009(4) 0.001(4) 0.021(4)
N7 0.033(4) 0.033(4) 0.031(4) -0.006(2) 0.007(2) 0.016(3)
O71N 0.033(5) 0.032(4) 0.029(5) -0.010(3) 0.007(3) 0.014(3)
O72N 0.034(4) 0.031(4) 0.031(5) -0.008(3) 0.010(3) 0.017(3)
O73N 0.036(5) 0.035(5) 0.033(5) -0.005(3) 0.008(3) 0.014(3)

loop_
_atom_type_symbol
_atom_type_description
_atom_type_scat_dispersion_real
_atom_type_scat_dispersion_imag
_atom_type_scat_source
C C 0.0033 0.0016 'International Tables Vol C Tables 4.2.6.8 and 6.1.1.4'
H H 0.0000 0.0000 'International Tables Vol C Tables 4.2.6.8 and 6.1.1.4'
N N 0.0061 0.0033 'International Tables Vol C Tables 4.2.6.8 and 6.1.1.4'
O O 0.0106 0.0060 'International Tables Vol C Tables 4.2.6.8 and 6.1.1.4'
Dy Dy -0.1892 4.4098 'International Tables Vol C Tables 4.2.6.8 and 6.1.1.4'

loop_
_geom_angle_atom_site_label_1
_geom_angle_atom_site_label_2
_geom_angle_atom_site_label_3
_geom_angle
_geom_angle_site_symmetry_1
_geom_angle_site_symmetry_3
_geom_angle_publ_flag
O1M Dy1 O4M 133.66(10) . . ?
O1M Dy1 O5M 71.57(10) . . ?
O1M Dy1 O7M 129.10(9) . . ?
O2M Dy1 O1M 75.90(9) . . ?
O2M Dy1 O3M 89.52(10) . . ?
O2M Dy1 O4M 69.95(9) . . ?
O2M Dy1 O5M 75.13(8) . . ?
O2M Dy1 O6M 145.23(8) . . ?
O2M Dy1 O7M 143.98(8) . . ?
O3M Dy1 O1M 73.44(11) . . ?
O3M Dy1 O4M 75.87(10) . . ?
O3M Dy1 O5M 144.25(10) . . ?
O3M Dy1 O6M 97.02(9) . . ?
O3M Dy1 O7M 76.81(11) . . ?
O5M Dy1 O4M 125.58(9) . . ?
O6M Dy1 O1M 73.42(9) . . ?
O6M Dy1 O4M 144.74(9) . . ?
O6M Dy1 O5M 79.96(8) . . ?
O6M Dy1 O7M 70.35(8) . . ?
O7M Dy1 O4M 74.41(9) . . ?
O7M Dy1 O5M 132.84(9) . . ?
O8M Dy1 O1M 142.51(10) . . ?
O8M Dy1 O2M 101.63(10) . . ?
O8M Dy1 O3M 143.87(10) . . ?
O8M Dy1 O4M 76.02(11) . . ?
O8M Dy1 O5M 71.71(9) . . ?
O8M Dy1 O6M 92.99(10) . . ?
O8M Dy1 O7M 74.12(10) . . ?
O11 C11 N11 125.7(3) . . ?
O11 C11 N12 125.6(3) . . ?
N11 C11 N12 108.7(2) . . ?
O12 C12 N13 125.5(3) . . ?
O12 C12 N14 126.2(3) . . ?
N13 C12 N14 108.3(2) . . ?
C14 C13 H13 111.9 . . ?
N11 C13 H13 111.9 . . ?
N11 C13 C14 103.0(2) . . ?
N14 C13 H13 111.9 . . ?
N14 C13 C14 103.4(2) . . ?
N14 C13 N11 114.2(2) . . ?
C13 C14 H14 112.0 . . ?
N12 C14 C13 103.1(2) . . ?
N12 C14 H14 112.0 . . ?
N13 C14 C13 103.0(2) . . ?
N13 C14 H14 112.0 . . ?
N13 C14 N12 114.1(2) . . ?
C11 N11 C13 112.6(2) . . ?
C11 N11 C25 123.5(2) . 3_565 ?
C25 N11 C13 123.7(2) 3_565 . ?
C11 N12 C14 112.5(2) . . ?
C11 N12 C15 123.3(2) . . ?
C15 N12 C14 123.8(2) . . ?
C12 N13 C14 112.8(2) . . ?
C12 N13 C16 122.6(2) . . ?
C14 N13 C16 122.5(2) . . ?
C12 N14 C13 112.5(2) . . ?
C12 N14 C26 123.1(2) . 3_565 ?
C13 N14 C26 122.5(2) . 3_565 ?
N12 C15 H15A 108.8 . . ?
N12 C15 H15B 108.8 . . ?
N12 C15 N21 114.0(2) . . ?
H15A C15 H15B 107.7 . . ?
N21 C15 H15A 108.8 . . ?
N21 C15 H15B 108.8 . . ?
N13 C16 H16A 108.8 . . ?
N13 C16 H16B 108.8 . . ?
H16A C16 H16B 107.7 . . ?
N24 C16 N13 113.7(2) . . ?
N24 C16 H16A 108.8 . . ?
N24 C16 H16B 108.8 . . ?
O21 C21 N21 125.4(3) . . ?
O21 C21 N22 125.6(3) . . ?
N22 C21 N21 109.1(2) . . ?
O22 C22 N23 124.6(3) . . ?
O22 C22 N24 126.6(3) . . ?
N24 C22 N23 108.8(2) . . ?
C24 C23 H23 111.8 . . ?
N21 C23 H23 111.8 . . ?
N21 C23 C24 103.4(2) . . ?
N24 C23 H23 111.8 . . ?
N24 C23 C24 103.2(2) . . ?
N24 C23 N21 114.1(2) . . ?
C23 C24 H24 111.7 . . ?
N22 C24 C23 103.1(2) . . ?
N22 C24 H24 111.7 . . ?
N22 C24 N23 114.7(2) . . ?
N23 C24 C23 103.1(2) . . ?
N23 C24 H24 111.7 . . ?
C15 N21 C23 123.6(2) . . ?
C21 N21 C15 122.0(2) . . ?
C21 N21 C23 111.7(2) . . ?
C21 N22 C24 112.5(2) . . ?
C21 N22 C25 122.6(2) . . ?
C24 N22 C25 123.6(2) . . ?
C22 N23 C24 112.5(2) . . ?
C22 N23 C26 123.0(2) . . ?
C26 N23 C24 124.4(2) . . ?
C16 N24 C23 123.6(2) . . ?
C22 N24 C16 123.9(2) . . ?
C22 N24 C23 112.4(2) . . ?
N11 C25 N22 113.5(2) 2_665 . ?
N11 C25 H25A 108.9 2_665 . ?
N11 C25 H25B 108.9 2_665 . ?
N22 C25 H25A 108.9 . . ?
N22 C25 H25B 108.9 . . ?
H25A C25 H25B 107.7 . . ?
N14 C26 H26A 108.7 2_665 . ?
N14 C26 H26B 108.7 2_665 . ?
N23 C26 N14 114.2(2) . 2_665 ?
N23 C26 H26A 108.7 . . ?
N23 C26 H26B 108.7 . . ?
H26A C26 H26B 107.6 . . ?
O31 C31 N31 126.2(3) . . ?
O31 C31 N32 125.4(3) . . ?
N32 C31 N31 108.3(2) . . ?
O32 C32 N33 125.2(3) . . ?
O32 C32 N34 126.3(3) . . ?
N34 C32 N33 108.4(2) . . ?
C34 C33 H33 111.7 . . ?
N31 C33 H33 111.7 . . ?
N31 C33 C34 103.1(2) . . ?
N34 C33 H33 111.7 . . ?
N34 C33 C34 103.4(2) . . ?
N34 C33 N31 114.6(2) . . ?
C33 C34 H34 111.8 . . ?
N32 C34 C33 103.1(2) . . ?
N32 C34 H34 111.8 . . ?
N32 C34 N33 114.3(2) . . ?
N33 C34 C33 103.3(2) . . ?
N33 C34 H34 111.8 . . ?
C31 N31 C33 112.4(2) . . ?
C31 N31 C36 124.0(2) . 14_455 ?
C36 N31 C33 123.6(2) 14_455 . ?
C31 N32 C34 113.0(2) . . ?
C31 N32 C35 123.3(2) . . ?
C35 N32 C34 123.7(2) . . ?
C32 N33 C34 112.3(2) . . ?
C32 N33 C36 122.1(2) . . ?
C36 N33 C34 122.4(2) . . ?
C32 N34 C33 112.4(2) . . ?
C32 N34 C35 122.6(2) . 14_455 ?
C35 N34 C33 122.2(2) 14_455 . ?
N32 C35 N34 114.1(2) . 15 ?
N32 C35 H35A 108.7 . . ?
N32 C35 H35B 108.7 . . ?
N34 C35 H35A 108.7 15 . ?
N34 C35 H35B 108.7 15 . ?
H35A C35 H35B 107.6 . . ?
N31 C36 N33 114.2(2) 15 . ?
N31 C36 H36A 108.7 15 . ?
N31 C36 H36B 108.7 15 . ?
N33 C36 H36A 108.7 . . ?
N33 C36 H36B 108.7 . . ?
H36A C36 H36B 107.6 . . ?
O12N N1 O11N 120.5(3) . . ?
O13N N1 O11N 119.8(3) . . ?
O13N N1 O12N 119.6(3) . . ?
O22N N2 O21N 119.6(3) . . ?
O22N N2 O23N 120.8(3) . . ?
O23N N2 O21N 119.6(3) . . ?
O32N N3 O31N 120.2(3) . . ?
O33N N3 O31N 119.8(3) . . ?
O33N N3 O32N 120.0(3) . . ?
O41N N4 O41' 46.7(7) . . ?
O41N N4 O42N 117.7(6) . . ?
O41N N4 O43N 116.9(7) . . ?
O42N N4 O41' 115.5(5) . . ?
O43N N4 O41' 120.1(5) . . ?
O43N N4 O42N 119.6(5) . . ?
O52N N5 O51N 118.3(9) . . ?
O53N N5 O51N 123.3(13) . . ?
O53N N5 O52N 118.4(9) . . ?
O62N N6 O61N 119.3(7) . . ?
O62N N6 O63N 121.5(7) . . ?
O63N N6 O61N 119.2(7) . . ?
O71N N7 O72N 120.4(7) . . ?
O73N N7 O71N 120.1(7) . . ?
O73N N7 O72N 119.5(7) . . ?

loop_
_geom_bond_atom_site_label_1
_geom_bond_atom_site_label_2
_geom_bond_distance
_geom_bond_site_symmetry_2
_geom_bond_publ_flag
Dy1 O1M 2.364(3) . yes
Dy1 O2M 2.330(2) . yes
Dy1 O3M 2.336(3) . yes
Dy1 O4M 2.390(2) . yes
Dy1 O5M 2.383(2) . yes
Dy1 O6M 2.354(2) . yes
Dy1 O7M 2.379(2) . yes
Dy1 O8M 2.315(3) . yes
O11 C11 1.230(4) . ?
O12 C12 1.225(4) . ?
C11 N11 1.354(4) . ?
C11 N12 1.359(4) . ?
C12 N13 1.358(4) . ?
C12 N14 1.364(4) . ?
C13 H13 1.0000 . ?
C13 C14 1.549(4) . ?
C13 N11 1.449(4) . ?
C13 N14 1.439(3) . ?
C14 H14 1.0000 . ?
C14 N12 1.446(4) . ?
C14 N13 1.441(3) . ?
N11 C25 1.441(4) 3_565 ?
N12 C15 1.442(4) . ?
N13 C16 1.446(3) . ?
N14 C26 1.448(4) 3_565 ?
C15 H15A 0.9900 . ?
C15 H15B 0.9900 . ?
C15 N21 1.446(4) . ?
C16 H16A 0.9900 . ?
C16 H16B 0.9900 . ?
C16 N24 1.442(3) . ?
O21 C21 1.233(4) . ?
O22 C22 1.227(3) . ?
C21 N21 1.364(4) . ?
C21 N22 1.357(4) . ?
C22 N23 1.360(4) . ?
C22 N24 1.359(4) . ?
C23 H23 1.0000 . ?
C23 C24 1.551(4) . ?
C23 N21 1.451(3) . ?
C23 N24 1.450(3) . ?
C24 H24 1.0000 . ?
C24 N22 1.445(3) . ?
C24 N23 1.449(3) . ?
N22 C25 1.448(4) . ?
N23 C26 1.437(4) . ?
C25 H25A 0.9900 . ?
C25 H25B 0.9900 . ?
C26 H26A 0.9900 . ?
C26 H26B 0.9900 . ?
O31 C31 1.227(4) . ?
O32 C32 1.222(4) . ?
C31 N31 1.365(4) . ?
C31 N32 1.355(4) . ?
C32 N33 1.367(4) . ?
C32 N34 1.364(4) . ?
C33 H33 1.0000 . ?
C33 C34 1.548(4) . ?
C33 N31 1.449(4) . ?
C33 N34 1.447(3) . ?
C34 H34 1.0000 . ?
C34 N32 1.444(3) . ?
C34 N33 1.448(4) . ?
N31 C36 1.439(4) 14_455 ?
N32 C35 1.440(4) . ?
N33 C36 1.440(4) . ?
N34 C35 1.445(4) 14_455 ?
C35 H35A 0.9900 . ?
C35 H35B 0.9900 . ?
C36 H36A 0.9900 . ?
C36 H36B 0.9900 . ?
N1 O11N 1.252(3) . ?
N1 O12N 1.250(4) . ?
N1 O13N 1.236(3) . ?
N2 O21N 1.250(4) . ?
N2 O22N 1.240(3) . ?
N2 O23N 1.247(3) . ?
N3 O31N 1.250(3) . ?
N3 O32N 1.243(3) . ?
N3 O33N 1.234(3) . ?
N4 O41N 1.236(6) . ?
N4 O41' 1.269(6) . ?
N4 O42N 1.255(5) . ?
N4 O43N 1.238(5) . ?
N5 O51N 1.257(7) . ?
N5 O52N 1.248(7) . ?
N5 O53N 1.245(7) . ?
N6 O61N 1.248(7) . ?
N6 O62N 1.240(7) . ?
N6 O63N 1.241(7) . ?
N7 O71N 1.240(7) . ?
N7 O72N 1.244(7) . ?
N7 O73N 1.235(7) . ?
